data_1565541
loop_
_publ_author_name
'Vijayan, Paranthaman'
'Yadav, Samanta'
'Yadav, Sunil'
'Gupta, Rajeev'

_publ_section_title
;
 Ruthenium(II) complexes of pyridine-carboxamide ligands bearing appended
 benzothiazole/benzimidazole rings: Structural diversity and catalysis
;
_journal_name_full 'Inorganica Chimica Acta'
_journal_page_first 119285
_journal_paper_doi 10.1016/j.ica.2019.119285
_journal_volume 502
_journal_year 2020
_chemical_formula_moiety 'C16 H12 Cl2 N4 O2 Ru S, C2 H3 N'
_chemical_formula_sum 'C18 H15 Cl2 N5 O2 Ru S'
_chemical_formula_weight 537.38
_space_group_crystal_system triclinic
_space_group_IT_number 2
_space_group_name_Hall '-P 1'
_space_group_name_H-M_alt 'P -1'
_atom_sites_solution_hydrogens geom
_audit_creation_method SHELXL-2018/3
_cell_angle_alpha 74.092(3)
_cell_angle_beta 86.817(4)
_cell_angle_gamma 70.785(3)
_cell_formula_units_Z 2
_cell_length_a 8.1187(6)
_cell_length_b 11.9641(7)
_cell_length_c 12.2397(8)
_cell_measurement_reflns_used 22022
_cell_measurement_temperature 273(2)
_cell_measurement_theta_max 24.998
_cell_measurement_theta_min 0.795
_cell_volume 1078.86(13)
_computing_structure_refinement 'SHELXL-2018/3 (Sheldrick, 2018)'
_diffrn_ambient_temperature 273(2)
_diffrn_measured_fraction_theta_full 0.999
_diffrn_measured_fraction_theta_max 0.999
_diffrn_measurement_device_type 'Xcalibur, Sapphire3'
_diffrn_radiation_type MoK\a
_diffrn_radiation_wavelength 0.71073
_diffrn_reflns_av_R_equivalents 0.0790
_diffrn_reflns_av_unetI/netI 0.1182
_diffrn_reflns_Laue_measured_fraction_full 0.999
_diffrn_reflns_Laue_measured_fraction_max 0.999
_diffrn_reflns_limit_h_max 9
_diffrn_reflns_limit_h_min -9
_diffrn_reflns_limit_k_max 14
_diffrn_reflns_limit_k_min -14
_diffrn_reflns_limit_l_max 14
_diffrn_reflns_limit_l_min -14
_diffrn_reflns_number 22022
_diffrn_reflns_point_group_measured_fraction_full 0.999
_diffrn_reflns_point_group_measured_fraction_max 0.999
_diffrn_reflns_theta_full 24.998
_diffrn_reflns_theta_max 24.998
_diffrn_reflns_theta_min 2.179
_exptl_absorpt_coefficient_mu 1.095
_exptl_absorpt_correction_type none
_exptl_crystal_colour YELLOW
_exptl_crystal_density_diffrn 1.654
_exptl_crystal_description BLOCK
_exptl_crystal_F_000 536
_exptl_crystal_size_max 0.210
_exptl_crystal_size_mid 0.200
_exptl_crystal_size_min 0.170
_refine_diff_density_max 1.250
_refine_diff_density_min -1.320
_refine_diff_density_rms 0.172
_refine_ls_extinction_coef .
_refine_ls_extinction_method none
_refine_ls_goodness_of_fit_ref 1.026
_refine_ls_hydrogen_treatment constr
_refine_ls_matrix_type full
_refine_ls_number_parameters 264
_refine_ls_number_reflns 3797
_refine_ls_number_restraints 0
_refine_ls_restrained_S_all 1.026
_refine_ls_R_factor_all 0.1225
_refine_ls_R_factor_gt 0.0790
_refine_ls_shift/su_max 0.000
_refine_ls_shift/su_mean 0.000
_refine_ls_structure_factor_coef Fsqd
_refine_ls_weighting_details 'w=1/[\s^2^(Fo^2^)+(0.1092P)^2^+1.9447P] where P=(Fo^2^+2Fc^2^)/3'
_refine_ls_weighting_scheme calc
_refine_ls_wR_factor_gt 0.1784
_refine_ls_wR_factor_ref 0.2013
_reflns_Friedel_coverage 0.000
_reflns_Friedel_fraction_full .
_reflns_Friedel_fraction_max .
_reflns_number_gt 2660
_reflns_number_total 3797
_reflns_threshold_expression 'I > 2\s(I)'
_cod_data_source_file ICA-2020-502-119285.cif
_cod_data_source_block 2
_cod_database_code 1565541
_shelx_shelxl_version_number 2018/3
_shelx_space_group_comment
;
The symmetry employed for this shelxl refinement is uniquely defined
by the following loop, which should always be used as a source of
symmetry information in preference to the above space-group names.
They are only intended as comments.
;
_shelx_estimated_absorpt_t_min 0.803
_shelx_estimated_absorpt_t_max 0.836

loop_
_space_group_symop_operation_xyz
'x, y, z'
'-x, -y, -z'

loop_
_atom_site_label
_atom_site_type_symbol
_atom_site_fract_x
_atom_site_fract_y
_atom_site_fract_z
_atom_site_U_iso_or_equiv
_atom_site_adp_type
_atom_site_occupancy
_atom_site_site_symmetry_order
_atom_site_calc_flag
_atom_site_refinement_flags_posn
_atom_site_refinement_flags_adp
_atom_site_refinement_flags_occupancy
_atom_site_disorder_assembly
_atom_site_disorder_group
Ru1 Ru 0.31231(10) 0.90001(6) 0.29409(6) 0.0282(3) Uani 1 1 d . . . . .
Cl2 Cl 0.5916(3) 0.8501(2) 0.3844(2) 0.0434(6) Uani 1 1 d . . . . .
Cl1 Cl 0.3570(3) 1.0672(2) 0.1519(2) 0.0453(7) Uani 1 1 d . . . . .
S1 S 0.1120(4) 0.6580(2) 0.5759(2) 0.0442(7) Uani 1 1 d . . . . .
O1 O 0.2784(8) 0.7420(5) 0.4004(5) 0.0381(16) Uani 1 1 d . . . . .
N1 N 0.4349(9) 0.7616(6) 0.2069(6) 0.0278(16) Uani 1 1 d . . . . .
N4 N 0.2008(10) 0.4324(6) 0.5816(6) 0.0336(18) Uani 1 1 d . . . . .
H2 H 0.246946 0.363634 0.564941 0.040 Uiso 1 1 calc R U . . .
N2 N 0.3163(10) 0.5381(6) 0.4271(6) 0.0319(17) Uani 1 1 d . . . . .
N3 N 0.0863(10) 0.9336(6) 0.2138(7) 0.0368(19) Uani 1 1 d . . . . .
C10 C 0.2237(12) 0.5358(7) 0.5176(7) 0.030(2) Uani 1 1 d . . . . .
C8 C 0.4294(11) 0.6488(7) 0.2629(7) 0.029(2) Uani 1 1 d . . . . .
O2 O 0.1359(12) 1.0749(8) 0.4307(8) 0.077(3) Uani 1 1 d . . . . .
C11 C 0.1001(13) 0.4402(8) 0.6758(8) 0.036(2) Uani 1 1 d . . . . .
C7 C 0.5017(13) 0.5484(8) 0.2207(8) 0.040(2) Uani 1 1 d . . . . .
H4 H 0.493491 0.471982 0.259746 0.048 Uiso 1 1 calc R U . . .
C5 C 0.5910(14) 0.6793(9) 0.0604(9) 0.046(3) Uani 1 1 d . . . . .
H2A H 0.643460 0.692295 -0.009321 0.055 Uiso 1 1 calc R U . . .
C4 C 0.5142(13) 0.7766(8) 0.1091(8) 0.038(2) Uani 1 1 d . . . . .
H1 H 0.518928 0.854292 0.071438 0.045 Uiso 1 1 calc R U . . .
C12 C 0.0379(13) 0.5597(8) 0.6860(9) 0.043(2) Uani 1 1 d . . . . .
C1 C 0.2061(14) 1.0067(8) 0.3798(9) 0.042(2) Uani 1 1 d . . . . .
C9 C 0.3348(12) 0.6449(7) 0.3715(7) 0.031(2) Uani 1 1 d . . . . .
C6 C 0.5871(15) 0.5630(9) 0.1185(9) 0.048(3) Uani 1 1 d . . . . .
H3 H 0.640608 0.496003 0.089709 0.058 Uiso 1 1 calc R U . . .
C2 C -0.0367(14) 0.9576(8) 0.1627(9) 0.043(2) Uani 1 1 d . . . . .
C16 C 0.0596(14) 0.3467(9) 0.7533(9) 0.046(3) Uani 1 1 d . . . . .
H9 H 0.097573 0.267161 0.745408 0.056 Uiso 1 1 calc R U . . .
C13 C -0.0624(16) 0.5872(11) 0.7754(11) 0.067(4) Uani 1 1 d . . . . .
H12 H -0.104080 0.667145 0.782434 0.080 Uiso 1 1 calc R U . . .
C15 C -0.0396(16) 0.3750(11) 0.8435(10) 0.062(3) Uani 1 1 d . . . . .
H10 H -0.066582 0.312914 0.898035 0.074 Uiso 1 1 calc R U . . .
C3 C -0.2007(15) 0.9879(12) 0.0963(11) 0.068(4) Uani 1 1 d . . . . .
H15A H -0.179778 0.939741 0.042698 0.102 Uiso 1 1 calc R U . . .
H15B H -0.239442 1.073740 0.056219 0.102 Uiso 1 1 calc R U . . .
H15C H -0.288821 0.969939 0.146900 0.102 Uiso 1 1 calc R U . . .
C14 C -0.0989(18) 0.4922(13) 0.8543(12) 0.075(4) Uani 1 1 d . . . . .
H11 H -0.165248 0.508210 0.916027 0.090 Uiso 1 1 calc R U . . .
C18 C 0.675(3) 0.2223(13) 0.2371(14) 0.087(5) Uani 1 1 d . . . . .
N5 N 0.739(2) 0.2579(13) 0.1576(14) 0.114(5) Uani 1 1 d . . . . .
C17 C 0.597(3) 0.1729(17) 0.3359(16) 0.146(9) Uani 1 1 d . . . . .
H18A H 0.474099 0.216364 0.330689 0.219 Uiso 1 1 calc R U . . .
H18B H 0.648074 0.181088 0.401017 0.219 Uiso 1 1 calc R U . . .
H18C H 0.616833 0.087474 0.343333 0.219 Uiso 1 1 calc R U . . .

loop_
_atom_site_aniso_label
_atom_site_aniso_U_11
_atom_site_aniso_U_22
_atom_site_aniso_U_33
_atom_site_aniso_U_23
_atom_site_aniso_U_13
_atom_site_aniso_U_12
Ru1 0.0312(5) 0.0177(4) 0.0352(4) -0.0051(3) -0.0014(3) -0.0085(3)
Cl2 0.0408(15) 0.0318(12) 0.0576(15) -0.0130(11) -0.0125(12) -0.0087(11)
Cl1 0.0525(17) 0.0337(12) 0.0495(14) -0.0028(11) 0.0011(13) -0.0209(12)
S1 0.0538(17) 0.0275(12) 0.0546(16) -0.0162(11) 0.0116(13) -0.0149(12)
O1 0.043(4) 0.023(3) 0.047(4) -0.010(3) 0.008(3) -0.010(3)
N1 0.029(4) 0.024(4) 0.032(4) -0.007(3) -0.006(3) -0.009(3)
N4 0.041(5) 0.022(4) 0.038(4) -0.010(3) -0.004(4) -0.009(3)
N2 0.039(5) 0.026(4) 0.032(4) -0.007(3) 0.003(4) -0.013(3)
N3 0.020(4) 0.031(4) 0.053(5) -0.004(4) 0.006(4) -0.008(3)
C10 0.036(6) 0.021(4) 0.034(5) -0.006(4) -0.005(4) -0.010(4)
C8 0.027(5) 0.025(4) 0.032(5) -0.003(4) -0.007(4) -0.008(4)
O2 0.079(7) 0.063(5) 0.092(7) -0.051(5) 0.009(5) -0.005(5)
C11 0.034(6) 0.031(5) 0.041(5) -0.007(4) -0.006(5) -0.009(4)
C7 0.050(7) 0.031(5) 0.042(6) -0.017(4) 0.001(5) -0.011(5)
C5 0.053(7) 0.043(6) 0.043(6) -0.017(5) 0.009(5) -0.016(5)
C4 0.043(6) 0.034(5) 0.034(5) -0.004(4) -0.004(5) -0.013(4)
C12 0.034(6) 0.035(5) 0.061(7) -0.015(5) 0.001(5) -0.009(4)
C1 0.047(7) 0.023(5) 0.055(6) -0.011(5) 0.006(5) -0.010(5)
C9 0.036(6) 0.023(4) 0.032(5) -0.004(4) -0.005(4) -0.008(4)
C6 0.063(8) 0.036(6) 0.049(6) -0.019(5) 0.008(6) -0.017(5)
C2 0.036(6) 0.033(5) 0.060(7) -0.009(5) -0.005(6) -0.014(5)
C16 0.050(7) 0.038(6) 0.052(6) -0.012(5) 0.012(5) -0.017(5)
C13 0.063(9) 0.057(7) 0.089(9) -0.032(7) 0.037(8) -0.027(6)
C15 0.064(8) 0.073(8) 0.057(7) -0.010(6) 0.026(6) -0.044(7)
C3 0.050(8) 0.076(8) 0.078(9) -0.017(7) -0.018(7) -0.021(7)
C14 0.072(10) 0.085(10) 0.078(9) -0.035(8) 0.039(8) -0.034(8)
C18 0.146(17) 0.054(8) 0.072(10) -0.018(8) -0.016(11) -0.041(10)
N5 0.168(16) 0.071(9) 0.107(11) -0.030(8) 0.002(11) -0.036(10)
C17 0.26(3) 0.113(15) 0.108(14) -0.032(12) -0.014(16) -0.113(18)

loop_
_atom_type_symbol
_atom_type_description
_atom_type_scat_dispersion_real
_atom_type_scat_dispersion_imag
_atom_type_scat_source
C C 0.0033 0.0016 'International Tables Vol C Tables 4.2.6.8 and 6.1.1.4'
H H 0.0000 0.0000 'International Tables Vol C Tables 4.2.6.8 and 6.1.1.4'
N N 0.0061 0.0033 'International Tables Vol C Tables 4.2.6.8 and 6.1.1.4'
O O 0.0106 0.0060 'International Tables Vol C Tables 4.2.6.8 and 6.1.1.4'
S S 0.1246 0.1234 'International Tables Vol C Tables 4.2.6.8 and 6.1.1.4'
Cl Cl 0.1484 0.1585 'International Tables Vol C Tables 4.2.6.8 and 6.1.1.4'
Ru Ru -1.2594 0.8363 'International Tables Vol C Tables 4.2.6.8 and 6.1.1.4'

loop_
_geom_angle_atom_site_label_1
_geom_angle_atom_site_label_2
_geom_angle_atom_site_label_3
_geom_angle
_geom_angle_site_symmetry_1
_geom_angle_site_symmetry_3
C1 Ru1 N3 91.7(4) . .
C1 Ru1 O1 98.4(3) . .
N3 Ru1 O1 88.5(3) . .
C1 Ru1 N1 174.7(3) . .
N3 Ru1 N1 89.0(3) . .
O1 Ru1 N1 76.4(2) . .
C1 Ru1 Cl1 89.1(3) . .
N3 Ru1 Cl1 88.6(2) . .
O1 Ru1 Cl1 172.10(18) . .
N1 Ru1 Cl1 96.17(19) . .
C1 Ru1 Cl2 91.8(3) . .
N3 Ru1 Cl2 176.4(2) . .
O1 Ru1 Cl2 90.58(19) . .
N1 Ru1 Cl2 87.38(19) . .
Cl1 Ru1 Cl2 91.82(9) . .
C12 S1 C10 91.3(4) . .
C9 O1 Ru1 118.7(6) . .
C4 N1 C8 119.3(8) . .
C4 N1 Ru1 127.0(6) . .
C8 N1 Ru1 113.7(6) . .
C10 N4 C11 117.4(7) . .
C10 N4 H2 121.3 . .
C11 N4 H2 121.3 . .
C10 N2 C9 117.2(7) . .
C2 N3 Ru1 175.2(8) . .
N2 C10 N4 122.1(8) . .
N2 C10 S1 128.6(6) . .
N4 C10 S1 109.3(7) . .
N1 C8 C7 122.1(8) . .
N1 C8 C9 113.9(7) . .
C7 C8 C9 124.0(7) . .
C16 C11 N4 127.5(9) . .
C16 C11 C12 120.9(10) . .
N4 C11 C12 111.6(8) . .
C8 C7 C6 118.9(8) . .
C8 C7 H4 120.5 . .
C6 C7 H4 120.5 . .
C6 C5 C4 118.5(9) . .
C6 C5 H2A 120.7 . .
C4 C5 H2A 120.7 . .
N1 C4 C5 122.1(8) . .
N1 C4 H1 118.9 . .
C5 C4 H1 118.9 . .
C13 C12 C11 121.0(10) . .
C13 C12 S1 128.5(8) . .
C11 C12 S1 110.4(8) . .
O2 C1 Ru1 177.9(10) . .
O1 C9 N2 126.0(9) . .
O1 C9 C8 117.3(7) . .
N2 C9 C8 116.7(7) . .
C5 C6 C7 118.9(9) . .
C5 C6 H3 120.5 . .
C7 C6 H3 120.5 . .
N3 C2 C3 179.1(11) . .
C11 C16 C15 117.7(10) . .
C11 C16 H9 121.2 . .
C15 C16 H9 121.2 . .
C12 C13 C14 117.7(11) . .
C12 C13 H12 121.2 . .
C14 C13 H12 121.2 . .
C14 C15 C16 121.4(10) . .
C14 C15 H10 119.3 . .
C16 C15 H10 119.3 . .
C2 C3 H15A 109.5 . .
C2 C3 H15B 109.5 . .
H15A C3 H15B 109.5 . .
C2 C3 H15C 109.5 . .
H15A C3 H15C 109.5 . .
H15B C3 H15C 109.5 . .
C15 C14 C13 121.3(12) . .
C15 C14 H11 119.3 . .
C13 C14 H11 119.3 . .
N5 C18 C17 177.7(18) . .
C18 C17 H18A 109.5 . .
C18 C17 H18B 109.5 . .
H18A C17 H18B 109.5 . .
C18 C17 H18C 109.5 . .
H18A C17 H18C 109.5 . .
H18B C17 H18C 109.5 . .

loop_
_geom_bond_atom_site_label_1
_geom_bond_atom_site_label_2
_geom_bond_distance
_geom_bond_site_symmetry_2
Ru1 C1 1.839(10) .
Ru1 N3 1.999(8) .
Ru1 O1 2.073(6) .
Ru1 N1 2.154(7) .
Ru1 Cl1 2.379(2) .
Ru1 Cl2 2.397(2) .
S1 C12 1.752(10) .
S1 C10 1.759(9) .
O1 C9 1.243(10) .
N1 C4 1.324(12) .
N1 C8 1.350(10) .
N4 C10 1.335(10) .
N4 C11 1.382(12) .
N4 H2 0.8600 .
N2 C10 1.303(11) .
N2 C9 1.326(10) .
N3 C2 1.118(12) .
C8 C7 1.377(12) .
C8 C9 1.495(12) .
O2 C1 1.145(12) .
C11 C16 1.373(13) .
C11 C12 1.390(13) .
C7 C6 1.392(14) .
C7 H4 0.9300 .
C5 C6 1.388(13) .
C5 C4 1.400(13) .
C5 H2A 0.9300 .
C4 H1 0.9300 .
C12 C13 1.374(15) .
C6 H3 0.9300 .
C2 C3 1.486(14) .
C16 C15 1.381(15) .
C16 H9 0.9300 .
C13 C14 1.379(16) .
C13 H12 0.9300 .
C15 C14 1.365(17) .
C15 H10 0.9300 .
C3 H15A 0.9600 .
C3 H15B 0.9600 .
C3 H15C 0.9600 .
C14 H11 0.9300 .
C18 N5 1.12(2) .
C18 C17 1.41(2) .
C17 H18A 0.9600 .
C17 H18B 0.9600 .
C17 H18C 0.9600 .
